data_4342174
loop_
_publ_author_name
'Castro, Goretti'
'Bastida, Rufina'
'Mac\'ias, Alejandro'
'P\'erez-Lourido, Paulo'
'Platas-Iglesias, Carlos'
'Valencia, Laura'

_publ_section_title
;
 Lanthanide(III) Complexation with an Amide Derived Pyridinophane.
;
_journal_issue 4
_journal_name_full 'Inorganic chemistry'
_journal_page_first 1671
_journal_page_last 1683
_journal_paper_doi 10.1021/ic502653r
_journal_volume 54
_journal_year 2015
_chemical_formula_sum 'C27 H39 Dy N12 O15'
_chemical_formula_weight 934.20
_chemical_name_systematic
;
 ?
;
_space_group_IT_number 7
_symmetry_cell_setting monoclinic
_symmetry_space_group_name_Hall 'P -2yac'
_symmetry_space_group_name_H-M 'P 1 n 1'
_atom_sites_solution_hydrogens geom
_atom_sites_solution_primary direct
_atom_sites_solution_secondary difmap
_audit_creation_method SHELXL-97
_cell_angle_alpha 90.00
_cell_angle_beta 105.894(3)
_cell_angle_gamma 90.00
_cell_formula_units_Z 2
_cell_length_a 10.7196(19)
_cell_length_b 11.246(2)
_cell_length_c 15.646(3)
_cell_measurement_temperature 293(2)
_cell_volume 1814.1(6)
_computing_cell_refinement 'Bruker SAINT'
_computing_data_reduction 'Bruker SAINT'
_computing_molecular_graphics 'Bruker SHELXTL'
_computing_publication_material 'Bruker SHELXTL'
_computing_structure_refinement 'SHELXL-97 (Sheldrick, 2008)'
_computing_structure_solution 'SHELXS-97 (Sheldrick, 2008)'
_diffrn_ambient_temperature 293(2)
_diffrn_measured_fraction_theta_full 0.991
_diffrn_measured_fraction_theta_max 0.991
_diffrn_measurement_device_type 'Bruker SMART 1000 CCD'
_diffrn_measurement_method '\f and \w scans'
_diffrn_radiation_monochromator graphite
_diffrn_radiation_source 'fine-focus sealed tube'
_diffrn_radiation_type MoK\a
_diffrn_radiation_wavelength 0.71073
_diffrn_reflns_av_R_equivalents 0.0186
_diffrn_reflns_av_sigmaI/netI 0.0259
_diffrn_reflns_limit_h_max 14
_diffrn_reflns_limit_h_min -13
_diffrn_reflns_limit_k_max 14
_diffrn_reflns_limit_k_min -14
_diffrn_reflns_limit_l_max 20
_diffrn_reflns_limit_l_min -20
_diffrn_reflns_number 16740
_diffrn_reflns_theta_full 28.02
_diffrn_reflns_theta_max 28.02
_diffrn_reflns_theta_min 1.81
_exptl_absorpt_coefficient_mu 2.145
_exptl_absorpt_correction_T_max 0.6161
_exptl_absorpt_correction_T_min 0.4452
_exptl_absorpt_correction_type empirical
_exptl_absorpt_process_details sadabs
_exptl_crystal_colour colourless
_exptl_crystal_density_diffrn 1.710
_exptl_crystal_density_method 'not measured'
_exptl_crystal_description prism
_exptl_crystal_F_000 942
_exptl_crystal_size_max 0.45
_exptl_crystal_size_mid 0.27
_exptl_crystal_size_min 0.25
_refine_diff_density_max 1.247
_refine_diff_density_min -0.542
_refine_diff_density_rms 0.085
_refine_ls_abs_structure_details 'Flack H D (1983), Acta Cryst. A39, 876-881'
_refine_ls_abs_structure_Flack 0.005(10)
_refine_ls_extinction_method none
_refine_ls_goodness_of_fit_ref 1.062
_refine_ls_hydrogen_treatment constr
_refine_ls_matrix_type full
_refine_ls_number_parameters 496
_refine_ls_number_reflns 8378
_refine_ls_number_restraints 44
_refine_ls_restrained_S_all 1.341
_refine_ls_R_factor_all 0.0294
_refine_ls_R_factor_gt 0.0275
_refine_ls_shift/su_max 0.001
_refine_ls_shift/su_mean 0.000
_refine_ls_structure_factor_coef Fsqd
_refine_ls_weighting_details 'calc w=1/[\s^2^(Fo^2^)+(0.0487P)^2^+0.6583P] where P=(Fo^2^+2Fc^2^)/3'
_refine_ls_weighting_scheme calc
_refine_ls_wR_factor_gt 0.0717
_refine_ls_wR_factor_ref 0.0736
_reflns_number_gt 8040
_reflns_number_total 8378
_reflns_threshold_expression >2sigma(I)
_cod_data_source_file ic502653r_si_002.cif
_cod_data_source_block Dy-TPPTAM
_cod_depositor_comments
;
The following automatic conversions were performed:

'_symmetry_cell_setting' value 'Monoclinic' changed to 'monoclinic'
according to
/usr/data/users/saulius/crontab/automatic-downloads/rss-feeds/ACS/lib/dictionaries/cif_core.dic
dictionary named 'cif_core.dic' version 2.4.2 from 2011-04-26.

Automatic conversion script
Id: cif_fix_values 3008 2015-01-20 13:52:24Z robertas 

 Adding full bibliography for 4342165--4342179.cif.
;
_cod_original_cell_volume 1814.0(6)
_cod_original_sg_symbol_H-M Pn
_cod_database_code 4342174
_data_collection 'Bruker SMART'

loop_
_symmetry_equiv_pos_as_xyz
'x, y, z'
'x+1/2, -y, z+1/2'

loop_
_atom_site_label
_atom_site_type_symbol
_atom_site_fract_x
_atom_site_fract_y
_atom_site_fract_z
_atom_site_U_iso_or_equiv
_atom_site_adp_type
_atom_site_occupancy
_atom_site_symmetry_multiplicity
_atom_site_calc_flag
_atom_site_refinement_flags
Dy Dy 0.622488(19) 0.216375(13) 0.673087(18) 0.02870(6) Uani 1 1 d .
C1 C 0.8653(7) 0.4263(6) 0.6557(4) 0.0405(14) Uani 1 1 d .
C2 C 0.9416(6) 0.5292(5) 0.6748(5) 0.0525(14) Uani 1 1 d .
H2 H 1.0217 0.5322 0.6626 0.063 Uiso 1 1 calc R
C3 C 0.8967(7) 0.6263(6) 0.7119(5) 0.0639(19) Uani 1 1 d .
H3 H 0.9480 0.6939 0.7274 0.077 Uiso 1 1 calc R
C4 C 0.7758(7) 0.6217(5) 0.7254(5) 0.0554(15) Uani 1 1 d .
H4 H 0.7421 0.6874 0.7475 0.066 Uiso 1 1 calc R
C5 C 0.7042(6) 0.5172(4) 0.7057(4) 0.0412(11) Uani 1 1 d .
C6 C 0.5673(6) 0.5088(5) 0.7131(4) 0.0435(12) Uani 1 1 d .
H6A H 0.5686 0.4834 0.7726 0.052 Uiso 1 1 calc R
H6B H 0.5267 0.5866 0.7030 0.052 Uiso 1 1 calc R
C7 C 0.3600(7) 0.4159(6) 0.6624(5) 0.0437(16) Uani 1 1 d .
H7A H 0.2998 0.3790 0.6115 0.052 Uiso 1 1 calc R
H7B H 0.3291 0.4956 0.6687 0.052 Uiso 1 1 calc R
C8 C 0.3637(7) 0.3452(6) 0.7447(6) 0.0421(17) Uani 1 1 d .
C9 C 0.2826(6) 0.3713(6) 0.7987(4) 0.0542(15) Uani 1 1 d .
H9 H 0.2333 0.4406 0.7902 0.065 Uiso 1 1 calc R
C10 C 0.2777(7) 0.2934(7) 0.8636(6) 0.0622(19) Uani 1 1 d .
H10 H 0.2256 0.3096 0.9010 0.075 Uiso 1 1 calc R
C11 C 0.3494(7) 0.1904(7) 0.8746(5) 0.0555(15) Uani 1 1 d .
H11 H 0.3430 0.1342 0.9168 0.067 Uiso 1 1 calc R
C12 C 0.4318(5) 0.1725(5) 0.8207(4) 0.0414(11) Uani 1 1 d .
C13 C 0.5161(6) 0.0642(5) 0.8300(4) 0.0455(12) Uani 1 1 d .
H13A H 0.6001 0.0809 0.8711 0.055 Uiso 1 1 calc R
H13B H 0.4768 -0.0006 0.8542 0.055 Uiso 1 1 calc R
C14 C 0.6239(6) -0.0751(5) 0.7592(4) 0.0425(11) Uani 1 1 d .
H14A H 0.6168 -0.1169 0.7038 0.051 Uiso 1 1 calc R
H14B H 0.5992 -0.1297 0.7997 0.051 Uiso 1 1 calc R
C15 C 0.7611(5) -0.0367(4) 0.7981(3) 0.0382(10) Uani 1 1 d .
C16 C 0.8486(6) -0.1081(5) 0.8594(4) 0.0453(12) Uani 1 1 d .
H16 H 0.8202 -0.1728 0.8860 0.054 Uiso 1 1 calc R
C17 C 0.9794(7) -0.0793(5) 0.8793(4) 0.0548(15) Uani 1 1 d .
H17 H 1.0399 -0.1244 0.9206 0.066 Uiso 1 1 calc R
C18 C 1.0202(6) 0.0157(5) 0.8383(4) 0.0519(14) Uani 1 1 d .
H18 H 1.1080 0.0328 0.8484 0.062 Uiso 1 1 calc R
C19 C 0.9246(6) 0.0863(5) 0.7804(4) 0.0392(12) Uani 1 1 d .
C20 C 0.9591(5) 0.1908(5) 0.7333(4) 0.0425(12) Uani 1 1 d .
H20A H 0.9620 0.2614 0.7694 0.051 Uiso 1 1 calc R
H20B H 1.0448 0.1791 0.7252 0.051 Uiso 1 1 calc R
C21 C 0.8995(8) 0.3224(7) 0.6096(5) 0.0419(15) Uani 1 1 d .
H21A H 0.9919 0.3236 0.6151 0.050 Uiso 1 1 calc R
H21B H 0.8540 0.3270 0.5469 0.050 Uiso 1 1 calc R
C22 C 0.4752(6) 0.4667(5) 0.5556(4) 0.0486(13) Uani 1 1 d .
H22A H 0.5018 0.5494 0.5583 0.058 Uiso 1 1 calc R
H22B H 0.3843 0.4630 0.5226 0.058 Uiso 1 1 calc R
C23 C 0.5535(5) 0.3967(5) 0.5064(3) 0.0389(10) Uani 1 1 d .
C24 C 0.4077(6) -0.0101(5) 0.6811(4) 0.0466(13) Uani 1 1 d .
H24A H 0.3469 -0.0256 0.7157 0.056 Uiso 1 1 calc R
H24B H 0.4205 -0.0838 0.6525 0.056 Uiso 1 1 calc R
C25 C 0.3495(5) 0.0806(5) 0.6106(5) 0.0420(12) Uani 1 1 d .
C26 C 0.8700(6) 0.1089(5) 0.5874(4) 0.0445(12) Uani 1 1 d .
H26A H 0.9534 0.0696 0.6079 0.053 Uiso 1 1 calc R
H26B H 0.8620 0.1388 0.5280 0.053 Uiso 1 1 calc R
C27 C 0.7640(6) 0.0198(5) 0.5838(3) 0.0370(11) Uani 1 1 d .
N1 N 0.7486(6) 0.4218(5) 0.6754(4) 0.0374(12) Uani 1 1 d .
N2 N 0.4900(5) 0.4226(5) 0.6470(4) 0.0365(11) Uani 1 1 d .
N3 N 0.4409(5) 0.2497(5) 0.7580(3) 0.0386(9) Uani 1 1 d .
N4 N 0.5338(5) 0.0280(4) 0.7422(3) 0.0369(10) Uani 1 1 d .
N5 N 0.7984(4) 0.0623(4) 0.7636(3) 0.0331(8) Uani 1 1 d .
N6 N 0.8656(4) 0.2091(3) 0.6464(3) 0.0344(9) Uani 1 1 d .
N7 N 0.5716(6) 0.4487(5) 0.4355(4) 0.0599(14) Uani 1 1 d .
N8 N 0.2242(5) 0.0704(5) 0.5693(5) 0.0625(15) Uani 1 1 d .
N9 N 0.7927(5) -0.0936(4) 0.5744(4) 0.0498(11) Uani 1 1 d .
O1 O 0.5940(5) 0.2951(3) 0.5294(3) 0.0407(10) Uani 1 1 d .
O2 O 0.4161(3) 0.1592(3) 0.5888(2) 0.0391(8) Uani 1 1 d .
O1W O 0.7118(6) 0.2782(4) 0.8231(3) 0.0447(11) Uani 1 1 d .
O3 O 0.6541(4) 0.0526(3) 0.5858(3) 0.0390(8) Uani 1 1 d .
N1N N 0.1039(4) 0.8090(4) 0.6212(2) 0.0170(6) Uani 1 1 d DU
O1N O 0.1740(15) 0.7048(8) 0.6342(12) 0.173(6) Uani 1 1 d D
O2N O 0.0708(10) 0.8280(12) 0.5703(10) 0.189(8) Uani 1 1 d D
O3N O 0.1275(13) 0.8434(13) 0.6927(11) 0.188(8) Uani 1 1 d D
N2N N -0.0173(7) 0.2372(6) 0.9919(4) 0.0633(18) Uani 1 1 d D
O4N O -0.0255(7) 0.2967(5) 0.9238(4) 0.0703(15) Uani 1 1 d D
O5N O 0.0724(9) 0.2499(7) 1.0585(6) 0.132(4) Uani 1 1 d D
O6N O -0.1068(10) 0.1703(8) 0.9907(6) 0.109(3) Uani 1 1 d D
N3N N 0.5612(5) 0.6934(4) 0.9303(3) 0.0357(9) Uani 1 1 d D
O7N O 0.6572(12) 0.6787(11) 0.9421(9) 0.169(5) Uani 1 1 d D
O8N O 0.4881(8) 0.6035(7) 0.9134(7) 0.119(3) Uani 1 1 d D
O9N O 0.5114(13) 0.7887(6) 0.9301(8) 0.129(4) Uani 1 1 d D
O2W O 0.6344(8) 0.3901(6) 0.9477(5) 0.097(2) Uani 1 1 d .
O3W O 0.2209(9) 0.6835(10) 0.8392(7) 0.122(3) Uani 1 1 d .

loop_
_atom_site_aniso_label
_atom_site_aniso_U_11
_atom_site_aniso_U_22
_atom_site_aniso_U_33
_atom_site_aniso_U_23
_atom_site_aniso_U_13
_atom_site_aniso_U_12
Dy 0.03123(9) 0.02515(9) 0.03038(9) 0.00031(12) 0.00955(6) -0.00072(12)
C1 0.039(3) 0.037(3) 0.044(3) 0.008(3) 0.009(2) -0.006(2)
C2 0.047(3) 0.040(3) 0.067(4) 0.005(3) 0.011(3) -0.016(2)
C3 0.056(4) 0.039(3) 0.086(5) 0.000(3) 0.002(3) -0.020(3)
C4 0.065(4) 0.031(3) 0.066(4) -0.008(3) 0.010(3) -0.005(3)
C5 0.048(3) 0.030(2) 0.042(3) -0.002(2) 0.007(2) -0.004(2)
C6 0.050(3) 0.030(2) 0.053(3) -0.008(2) 0.020(2) 0.003(2)
C7 0.041(3) 0.038(3) 0.054(4) 0.002(3) 0.016(3) 0.010(2)
C8 0.031(3) 0.041(3) 0.056(4) -0.006(3) 0.014(3) 0.002(2)
C9 0.045(3) 0.062(4) 0.062(4) -0.011(3) 0.026(3) 0.008(3)
C10 0.050(4) 0.082(5) 0.067(4) -0.011(3) 0.036(3) 0.006(3)
C11 0.054(4) 0.071(4) 0.050(3) -0.003(3) 0.030(3) -0.008(3)
C12 0.040(3) 0.046(3) 0.042(3) -0.003(2) 0.019(2) -0.005(2)
C13 0.060(3) 0.043(3) 0.039(3) 0.008(2) 0.023(2) 0.000(2)
C14 0.050(3) 0.029(2) 0.050(3) 0.008(2) 0.017(2) 0.002(2)
C15 0.054(3) 0.028(2) 0.033(2) 0.0000(18) 0.011(2) 0.002(2)
C16 0.059(3) 0.036(3) 0.037(3) 0.004(2) 0.006(2) 0.002(2)
C17 0.066(4) 0.039(3) 0.045(3) 0.006(2) -0.008(3) 0.006(3)
C18 0.045(3) 0.043(3) 0.058(3) 0.002(3) -0.002(3) 0.007(2)
C19 0.042(3) 0.035(3) 0.038(3) -0.001(2) 0.007(2) 0.001(2)
C20 0.034(2) 0.042(3) 0.050(3) 0.002(2) 0.008(2) -0.005(2)
C21 0.043(4) 0.047(3) 0.040(3) 0.005(3) 0.018(3) -0.004(3)
C22 0.055(3) 0.042(3) 0.048(3) 0.009(2) 0.012(2) 0.011(2)
C23 0.039(2) 0.038(2) 0.038(2) 0.004(2) 0.0063(19) -0.004(2)
C24 0.044(3) 0.038(3) 0.055(3) 0.005(2) 0.010(2) -0.007(2)
C25 0.035(3) 0.034(3) 0.055(4) -0.002(3) 0.009(2) 0.001(2)
C26 0.049(3) 0.045(3) 0.047(3) -0.008(2) 0.026(2) -0.001(2)
C27 0.049(3) 0.033(2) 0.029(2) -0.0056(19) 0.010(2) 0.005(2)
N1 0.044(3) 0.031(2) 0.038(3) 0.0011(19) 0.013(2) -0.0051(19)
N2 0.037(2) 0.033(2) 0.039(3) -0.0029(19) 0.0098(19) 0.0030(19)
N3 0.038(2) 0.038(2) 0.043(2) -0.002(2) 0.0174(19) -0.0008(19)
N4 0.041(3) 0.031(2) 0.040(3) 0.0066(18) 0.014(2) -0.0010(19)
N5 0.036(2) 0.0312(19) 0.0311(19) 0.0020(15) 0.0073(15) 0.0020(15)
N6 0.037(2) 0.032(2) 0.036(2) -0.0003(16) 0.0134(18) -0.0046(16)
N7 0.077(4) 0.053(3) 0.056(3) 0.022(3) 0.029(3) 0.013(3)
N8 0.036(3) 0.053(3) 0.092(4) 0.006(3) 0.006(3) -0.005(2)
N9 0.056(3) 0.038(2) 0.058(3) -0.005(2) 0.019(2) 0.008(2)
O1 0.050(3) 0.0318(19) 0.039(2) 0.0017(14) 0.010(2) -0.0017(16)
O2 0.0368(18) 0.0361(19) 0.0433(19) 0.0025(15) 0.0093(14) -0.0013(14)
O1W 0.050(3) 0.046(3) 0.036(2) -0.0045(15) 0.009(2) 0.0005(17)
O3 0.041(2) 0.0361(19) 0.039(2) -0.0041(15) 0.0101(16) 0.0035(16)
N1N 0.0166(11) 0.0186(11) 0.0168(11) 0.0026(9) 0.0062(8) -0.0112(9)
O1N 0.208(14) 0.081(6) 0.268(19) 0.015(7) 0.126(13) 0.042(6)
O2N 0.107(9) 0.101(7) 0.40(3) -0.041(13) 0.149(13) -0.026(7)
O3N 0.109(7) 0.167(11) 0.33(2) -0.123(15) 0.137(12) -0.028(10)
N2N 0.078(4) 0.046(3) 0.051(3) -0.017(3) -0.008(3) 0.021(3)
O4N 0.081(4) 0.070(3) 0.065(3) -0.020(3) 0.028(3) -0.018(3)
O5N 0.137(7) 0.079(4) 0.116(6) -0.047(4) -0.071(6) 0.058(5)
O6N 0.150(8) 0.079(5) 0.095(5) 0.010(4) 0.027(5) -0.013(6)
N3N 0.052(3) 0.031(2) 0.0263(19) -0.0036(16) 0.0156(18) -0.0125(19)
O7N 0.187(13) 0.111(7) 0.171(11) 0.002(8) -0.015(9) -0.031(9)
O8N 0.098(5) 0.086(5) 0.177(8) -0.056(5) 0.043(5) -0.021(4)
O9N 0.202(12) 0.078(6) 0.139(9) 0.010(4) 0.100(9) -0.001(5)
O2W 0.137(6) 0.085(4) 0.083(4) -0.017(3) 0.055(4) 0.022(4)
O3W 0.091(5) 0.161(7) 0.129(7) 0.025(6) 0.055(5) -0.011(6)

loop_
_atom_type_symbol
_atom_type_description
_atom_type_scat_dispersion_real
_atom_type_scat_dispersion_imag
_atom_type_scat_source
C C 0.0033 0.0016 'International Tables Vol C Tables 4.2.6.8 and 6.1.1.4'
H H 0.0000 0.0000 'International Tables Vol C Tables 4.2.6.8 and 6.1.1.4'
N N 0.0061 0.0033 'International Tables Vol C Tables 4.2.6.8 and 6.1.1.4'
O O 0.0106 0.0060 'International Tables Vol C Tables 4.2.6.8 and 6.1.1.4'
Dy Dy -0.1892 4.4098 'International Tables Vol C Tables 4.2.6.8 and 6.1.1.4'

loop_
_geom_angle_atom_site_label_1
_geom_angle_atom_site_label_2
_geom_angle_atom_site_label_3
_geom_angle
O2 Dy O1 73.11(16)
O2 Dy O3 73.96(14)
O1 Dy O3 75.18(14)
O2 Dy O1W 134.40(17)
O1 Dy O1W 137.91(14)
O3 Dy O1W 135.36(15)
O2 Dy N5 122.99(13)
O1 Dy N5 129.73(15)
O3 Dy N5 66.99(13)
O1W Dy N5 68.37(15)
O2 Dy N3 67.16(14)
O1 Dy N3 120.06(17)
O3 Dy N3 129.40(15)
O1W Dy N3 67.63(18)
N5 Dy N3 109.48(14)
O2 Dy N4 67.83(14)
O1 Dy N4 135.82(16)
O3 Dy N4 74.92(13)
O1W Dy N4 85.64(15)
N5 Dy N4 63.08(14)
N3 Dy N4 61.31(16)
O2 Dy N1 130.06(15)
O1 Dy N1 67.75(17)
O3 Dy N1 121.87(16)
O1W Dy N1 70.66(16)
N5 Dy N1 105.85(15)
N3 Dy N1 107.90(17)
N4 Dy N1 156.30(16)
O2 Dy N2 76.84(15)
O1 Dy N2 66.83(16)
O3 Dy N2 137.26(16)
O1W Dy N2 87.19(17)
N5 Dy N2 155.24(15)
N3 Dy N2 61.81(17)
N4 Dy N2 120.90(16)
N1 Dy N2 60.07(13)
O2 Dy N6 134.18(13)
O1 Dy N6 75.34(16)
O3 Dy N6 66.37(13)
O1W Dy N6 90.94(17)
N5 Dy N6 59.97(13)
N3 Dy N6 158.57(14)
N4 Dy N6 119.69(14)
N1 Dy N6 62.02(15)
N2 Dy N6 119.01(15)
N1 C1 C2 119.9(6)
N1 C1 C21 116.6(6)
C2 C1 C21 123.5(7)
C3 C2 C1 119.5(6)
C3 C2 H2 120.3
C1 C2 H2 120.3
C4 C3 C2 119.1(5)
C4 C3 H3 120.4
C2 C3 H3 120.4
C3 C4 C5 119.0(6)
C3 C4 H4 120.5
C5 C4 H4 120.5
N1 C5 C4 122.5(6)
N1 C5 C6 115.7(5)
C4 C5 C6 121.7(5)
N2 C6 C5 110.8(5)
N2 C6 H6A 109.5
C5 C6 H6A 109.5
N2 C6 H6B 109.5
C5 C6 H6B 109.5
H6A C6 H6B 108.1
N2 C7 C8 111.2(6)
N2 C7 H7A 109.4
C8 C7 H7A 109.4
N2 C7 H7B 109.4
C8 C7 H7B 109.4
H7A C7 H7B 108.0
N3 C8 C9 122.3(7)
N3 C8 C7 115.3(7)
C9 C8 C7 122.0(7)
C10 C9 C8 118.4(7)
C10 C9 H9 120.8
C8 C9 H9 120.8
C9 C10 C11 120.2(6)
C9 C10 H10 119.9
C11 C10 H10 119.9
C10 C11 C12 118.1(7)
C10 C11 H11 120.9
C12 C11 H11 120.9
N3 C12 C11 122.6(6)
N3 C12 C13 115.8(5)
C11 C12 C13 121.6(6)
N4 C13 C12 110.9(4)
N4 C13 H13A 109.5
C12 C13 H13A 109.5
N4 C13 H13B 109.5
C12 C13 H13B 109.5
H13A C13 H13B 108.0
N4 C14 C15 111.5(4)
N4 C14 H14A 109.3
C15 C14 H14A 109.3
N4 C14 H14B 109.3
C15 C14 H14B 109.3
H14A C14 H14B 108.0
N5 C15 C16 122.2(5)
N5 C15 C14 116.4(4)
C16 C15 C14 121.0(5)
C17 C16 C15 117.8(6)
C17 C16 H16 121.1
C15 C16 H16 121.1
C18 C17 C16 120.4(5)
C18 C17 H17 119.8
C16 C17 H17 119.8
C17 C18 C19 117.9(6)
C17 C18 H18 121.1
C19 C18 H18 121.1
N5 C19 C18 122.1(5)
N5 C19 C20 116.0(5)
C18 C19 C20 121.8(5)
N6 C20 C19 111.8(5)
N6 C20 H20A 109.3
C19 C20 H20A 109.3
N6 C20 H20B 109.3
C19 C20 H20B 109.3
H20A C20 H20B 107.9
C1 C21 N6 111.8(6)
C1 C21 H21A 109.3
N6 C21 H21A 109.3
C1 C21 H21B 109.3
N6 C21 H21B 109.3
H21A C21 H21B 107.9
N2 C22 C23 113.0(5)
N2 C22 H22A 109.0
C23 C22 H22A 109.0
N2 C22 H22B 109.0
C23 C22 H22B 109.0
H22A C22 H22B 107.8
O1 C23 N7 122.3(6)
O1 C23 C22 122.2(5)
N7 C23 C22 115.5(5)
N4 C24 C25 113.4(5)
N4 C24 H24A 108.9
C25 C24 H24A 108.9
N4 C24 H24B 108.9
C25 C24 H24B 108.9
H24A C24 H24B 107.7
O2 C25 N8 120.7(6)
O2 C25 C24 122.0(5)
N8 C25 C24 117.3(5)
N6 C26 C27 112.4(4)
N6 C26 H26A 109.1
C27 C26 H26A 109.1
N6 C26 H26B 109.1
C27 C26 H26B 109.1
H26A C26 H26B 107.9
O3 C27 N9 122.4(6)
O3 C27 C26 120.9(5)
N9 C27 C26 116.6(5)
C5 N1 C1 119.7(5)
C5 N1 Dy 118.6(4)
C1 N1 Dy 121.2(4)
C7 N2 C22 108.6(5)
C7 N2 C6 106.8(5)
C22 N2 C6 110.1(5)
C7 N2 Dy 114.4(4)
C22 N2 Dy 110.4(4)
C6 N2 Dy 106.5(4)
C12 N3 C8 118.0(5)
C12 N3 Dy 119.1(4)
C8 N3 Dy 122.7(5)
C14 N4 C24 108.7(4)
C14 N4 C13 106.8(4)
C24 N4 C13 110.3(5)
C14 N4 Dy 113.9(3)
C24 N4 Dy 109.2(3)
C13 N4 Dy 107.8(3)
C19 N5 C15 119.1(5)
C19 N5 Dy 120.4(3)
C15 N5 Dy 120.4(3)
C20 N6 C26 110.1(5)
C20 N6 C21 107.6(5)
C26 N6 C21 111.2(5)
C20 N6 Dy 107.4(3)
C26 N6 Dy 108.3(3)
C21 N6 Dy 112.1(4)
C23 O1 Dy 124.5(4)
C25 O2 Dy 124.7(4)
C27 O3 Dy 122.0(3)
O2N N1N O3N 142.6(13)
O2N N1N O1N 116.5(13)
O3N N1N O1N 100.3(11)
O6N N2N O5N 121.5(10)
O6N N2N O4N 116.8(7)
O5N N2N O4N 121.7(10)
O7N N3N O9N 125.4(10)
O7N N3N O8N 116.9(10)
O9N N3N O8N 117.7(9)

loop_
_geom_bond_atom_site_label_1
_geom_bond_atom_site_label_2
_geom_bond_distance
Dy O2 2.334(4)
Dy O1 2.357(5)
Dy O3 2.371(4)
Dy O1W 2.383(5)
Dy N5 2.664(4)
Dy N3 2.666(5)
Dy N4 2.669(5)
Dy N1 2.672(6)
Dy N2 2.692(6)
Dy N6 2.751(5)
C1 N1 1.369(9)
C1 C2 1.401(9)
C1 C21 1.471(11)
C2 C3 1.383(10)
C2 H2 0.9300
C3 C4 1.371(11)
C3 H3 0.9300
C4 C5 1.391(8)
C4 H4 0.9300
C5 N1 1.313(8)
C5 C6 1.507(8)
C6 N2 1.492(8)
C6 H6A 0.9700
C6 H6B 0.9700
C7 N2 1.480(9)
C7 C8 1.504(11)
C7 H7A 0.9700
C7 H7B 0.9700
C8 N3 1.337(9)
C8 C9 1.400(10)
C9 C10 1.354(11)
C9 H9 0.9300
C10 C11 1.375(11)
C10 H10 0.9300
C11 C12 1.392(8)
C11 H11 0.9300
C12 N3 1.333(8)
C12 C13 1.500(8)
C13 N4 1.493(7)
C13 H13A 0.9700
C13 H13B 0.9700
C14 N4 1.486(7)
C14 C15 1.493(8)
C14 H14A 0.9700
C14 H14B 0.9700
C15 N5 1.346(7)
C15 C16 1.397(7)
C16 C17 1.390(10)
C16 H16 0.9300
C17 C18 1.378(9)
C17 H17 0.9300
C18 C19 1.412(8)
C18 H18 0.9300
C19 N5 1.333(7)
C19 C20 1.487(8)
C20 N6 1.466(7)
C20 H20A 0.9700
C20 H20B 0.9700
C21 N6 1.484(9)
C21 H21A 0.9700
C21 H21B 0.9700
C22 N2 1.481(8)
C22 C23 1.507(8)
C22 H22A 0.9700
C22 H22B 0.9700
C23 O1 1.241(7)
C23 N7 1.314(8)
C24 N4 1.490(8)
C24 C25 1.506(8)
C24 H24A 0.9700
C24 H24B 0.9700
C25 O2 1.241(7)
C25 N8 1.326(7)
C26 N6 1.466(7)
C26 C27 1.504(8)
C26 H26A 0.9700
C26 H26B 0.9700
C27 O3 1.243(7)
C27 N9 1.330(7)
N1N O2N 0.807(14)
N1N O3N 1.144(14)
N1N O1N 1.377(10)
N2N O6N 1.216(10)
N2N O5N 1.217(8)
N2N O4N 1.242(8)
N3N O7N 1.008(12)
N3N O9N 1.198(9)
N3N O8N 1.262(8)

loop_
_geom_torsion_atom_site_label_1
_geom_torsion_atom_site_label_2
_geom_torsion_atom_site_label_3
_geom_torsion_atom_site_label_4
_geom_torsion
N1 C1 C2 C3 -1.3(10)
C21 C1 C2 C3 174.8(7)
C1 C2 C3 C4 -3.0(11)
C2 C3 C4 C5 3.2(11)
C3 C4 C5 N1 0.9(10)
C3 C4 C5 C6 -175.7(6)
N1 C5 C6 N2 -27.5(7)
C4 C5 C6 N2 149.3(6)
N2 C7 C8 N3 -38.6(9)
N2 C7 C8 C9 147.2(7)
N3 C8 C9 C10 -3.6(11)
C7 C8 C9 C10 170.2(7)
C8 C9 C10 C11 -1.1(11)
C9 C10 C11 C12 3.6(11)
C10 C11 C12 N3 -1.7(10)
C10 C11 C12 C13 178.3(7)
N3 C12 C13 N4 -32.6(7)
C11 C12 C13 N4 147.4(6)
N4 C14 C15 N5 -40.8(7)
N4 C14 C15 C16 146.3(5)
N5 C15 C16 C17 -5.1(9)
C14 C15 C16 C17 167.4(6)
C15 C16 C17 C18 -1.0(9)
C16 C17 C18 C19 4.0(10)
C17 C18 C19 N5 -1.2(9)
C17 C18 C19 C20 179.8(6)
N5 C19 C20 N6 -30.8(7)
C18 C19 C20 N6 148.2(6)
N1 C1 C21 N6 -41.6(8)
C2 C1 C21 N6 142.2(6)
N2 C22 C23 O1 19.6(8)
N2 C22 C23 N7 -163.0(6)
N4 C24 C25 O2 20.9(9)
N4 C24 C25 N8 -162.0(6)
N6 C26 C27 O3 37.0(7)
N6 C26 C27 N9 -146.0(5)
C4 C5 N1 C1 -5.2(9)
C6 C5 N1 C1 171.6(5)
C4 C5 N1 Dy 167.3(5)
C6 C5 N1 Dy -15.9(7)
C2 C1 N1 C5 5.3(9)
C21 C1 N1 C5 -171.0(6)
C2 C1 N1 Dy -167.0(5)
C21 C1 N1 Dy 16.7(8)
O2 Dy N1 C5 67.1(5)
O1 Dy N1 C5 108.2(5)
O3 Dy N1 C5 162.7(4)
O1W Dy N1 C5 -65.2(5)
N5 Dy N1 C5 -124.8(4)
N3 Dy N1 C5 -7.7(5)
N4 Dy N1 C5 -66.4(7)
N2 Dy N1 C5 33.0(4)
N6 Dy N1 C5 -167.1(5)
O2 Dy N1 C1 -120.5(5)
O1 Dy N1 C1 -79.4(5)
O3 Dy N1 C1 -24.9(5)
O1W Dy N1 C1 107.2(5)
N5 Dy N1 C1 47.6(5)
N3 Dy N1 C1 164.7(5)
N4 Dy N1 C1 106.0(6)
N2 Dy N1 C1 -154.7(5)
N6 Dy N1 C1 5.3(4)
C8 C7 N2 C22 166.5(5)
C8 C7 N2 C6 -74.8(7)
C8 C7 N2 Dy 42.8(7)
C23 C22 N2 C7 -134.7(5)
C23 C22 N2 C6 108.7(5)
C23 C22 N2 Dy -8.6(6)
C5 C6 N2 C7 177.1(5)
C5 C6 N2 C22 -65.2(6)
C5 C6 N2 Dy 54.5(5)
O2 Dy N2 C7 45.9(4)
O1 Dy N2 C7 123.0(5)
O3 Dy N2 C7 93.8(5)
O1W Dy N2 C7 -91.0(5)
N5 Dy N2 C7 -100.0(5)
N3 Dy N2 C7 -25.0(4)
N4 Dy N2 C7 -7.8(5)
N1 Dy N2 C7 -160.3(5)
N6 Dy N2 C7 179.4(4)
O2 Dy N2 C22 -76.8(4)
O1 Dy N2 C22 0.2(4)
O3 Dy N2 C22 -29.0(5)
O1W Dy N2 C22 146.2(4)
N5 Dy N2 C22 137.3(4)
N3 Dy N2 C22 -147.7(5)
N4 Dy N2 C22 -130.5(4)
N1 Dy N2 C22 77.0(4)
N6 Dy N2 C22 56.7(4)
O2 Dy N2 C6 163.6(4)
O1 Dy N2 C6 -119.3(4)
O3 Dy N2 C6 -148.5(3)
O1W Dy N2 C6 26.7(4)
N5 Dy N2 C6 17.7(6)
N3 Dy N2 C6 92.7(4)
N4 Dy N2 C6 109.9(4)
N1 Dy N2 C6 -42.6(4)
N6 Dy N2 C6 -62.8(4)
C11 C12 N3 C8 -2.7(9)
C13 C12 N3 C8 177.3(6)
C11 C12 N3 Dy 172.9(5)
C13 C12 N3 Dy -7.1(7)
C9 C8 N3 C12 5.4(10)
C7 C8 N3 C12 -168.8(6)
C9 C8 N3 Dy -170.0(5)
C7 C8 N3 Dy 15.8(8)
O2 Dy N3 C12 102.6(4)
O1 Dy N3 C12 155.1(4)
O3 Dy N3 C12 59.8(5)
O1W Dy N3 C12 -71.3(4)
N5 Dy N3 C12 -16.0(5)
N4 Dy N3 C12 26.2(4)
N1 Dy N3 C12 -130.7(4)
N2 Dy N3 C12 -170.5(5)
N6 Dy N3 C12 -72.5(6)
O2 Dy N3 C8 -82.0(5)
O1 Dy N3 C8 -29.5(6)
O3 Dy N3 C8 -124.8(5)
O1W Dy N3 C8 104.1(5)
N5 Dy N3 C8 159.4(5)
N4 Dy N3 C8 -158.4(6)
N1 Dy N3 C8 44.7(5)
N2 Dy N3 C8 4.8(5)
N6 Dy N3 C8 102.9(6)
C15 C14 N4 C24 163.9(5)
C15 C14 N4 C13 -77.0(6)
C15 C14 N4 Dy 41.9(5)
C25 C24 N4 C14 -138.4(5)
C25 C24 N4 C13 104.8(6)
C25 C24 N4 Dy -13.5(6)
C12 C13 N4 C14 177.0(5)
C12 C13 N4 C24 -65.0(6)
C12 C13 N4 Dy 54.2(5)
O2 Dy N4 C14 126.9(4)
O1 Dy N4 C14 97.3(4)
O3 Dy N4 C14 48.4(4)
O1W Dy N4 C14 -91.1(4)
N5 Dy N4 C14 -23.1(3)
N3 Dy N4 C14 -157.9(4)
N1 Dy N4 C14 -89.9(5)
N2 Dy N4 C14 -175.2(4)
N6 Dy N4 C14 -2.5(4)
O2 Dy N4 C24 5.1(3)
O1 Dy N4 C24 -24.6(5)
O3 Dy N4 C24 -73.4(4)
O1W Dy N4 C24 147.1(4)
N5 Dy N4 C24 -145.0(4)
N3 Dy N4 C24 80.3(4)
N1 Dy N4 C24 148.3(4)
N2 Dy N4 C24 63.0(4)
N6 Dy N4 C24 -124.3(4)
O2 Dy N4 C13 -114.8(4)
O1 Dy N4 C13 -144.4(3)
O3 Dy N4 C13 166.7(4)
O1W Dy N4 C13 27.3(4)
N5 Dy N4 C13 95.2(4)
N3 Dy N4 C13 -39.6(3)
N1 Dy N4 C13 28.4(6)
N2 Dy N4 C13 -56.8(4)
N6 Dy N4 C13 115.8(4)
C18 C19 N5 C15 -4.6(8)
C20 C19 N5 C15 174.4(5)
C18 C19 N5 Dy 171.0(4)
C20 C19 N5 Dy -10.0(6)
C16 C15 N5 C19 7.9(8)
C14 C15 N5 C19 -164.9(5)
C16 C15 N5 Dy -167.7(4)
C14 C15 N5 Dy 19.5(6)
O2 Dy N5 C19 153.1(4)
O1 Dy N5 C19 58.0(4)
O3 Dy N5 C19 102.4(4)
O1W Dy N5 C19 -77.1(4)
N3 Dy N5 C19 -132.1(4)
N4 Dy N5 C19 -173.4(4)
N1 Dy N5 C19 -16.0(4)
N2 Dy N5 C19 -67.5(5)
N6 Dy N5 C19 27.3(4)
O2 Dy N5 C15 -31.4(4)
O1 Dy N5 C15 -126.5(4)
O3 Dy N5 C15 -82.1(4)
O1W Dy N5 C15 98.4(4)
N3 Dy N5 C15 43.5(4)
N4 Dy N5 C15 2.1(3)
N1 Dy N5 C15 159.5(4)
N2 Dy N5 C15 108.1(5)
N6 Dy N5 C15 -157.1(4)
C19 C20 N6 C26 -65.0(6)
C19 C20 N6 C21 173.6(5)
C19 C20 N6 Dy 52.7(5)
C27 C26 N6 C20 98.5(6)
C27 C26 N6 C21 -142.3(5)
C27 C26 N6 Dy -18.7(6)
C1 C21 N6 C20 -73.2(7)
C1 C21 N6 C26 166.1(5)
C1 C21 N6 Dy 44.7(7)
O2 Dy N6 C20 -147.7(3)
O1 Dy N6 C20 164.6(3)
O3 Dy N6 C20 -115.4(3)
O1W Dy N6 C20 24.9(3)
N5 Dy N6 C20 -39.3(3)
N3 Dy N6 C20 26.0(5)
N4 Dy N6 C20 -60.6(3)
N1 Dy N6 C20 92.3(3)
N2 Dy N6 C20 112.2(3)
O2 Dy N6 C26 -28.8(4)
O1 Dy N6 C26 -76.5(4)
O3 Dy N6 C26 3.5(3)
O1W Dy N6 C26 143.8(4)
N5 Dy N6 C26 79.6(3)
N3 Dy N6 C26 144.9(4)
N4 Dy N6 C26 58.3(4)
N1 Dy N6 C26 -148.8(4)
N2 Dy N6 C26 -128.9(3)
O2 Dy N6 C21 94.3(4)
O1 Dy N6 C21 46.6(4)
O3 Dy N6 C21 126.6(5)
O1W Dy N6 C21 -93.1(4)
N5 Dy N6 C21 -157.3(5)
N3 Dy N6 C21 -92.1(6)
N4 Dy N6 C21 -178.7(4)
N1 Dy N6 C21 -25.7(4)
N2 Dy N6 C21 -5.8(5)
N7 C23 O1 Dy 161.1(5)
C22 C23 O1 Dy -21.7(8)
O2 Dy O1 C23 93.8(5)
O3 Dy O1 C23 171.2(5)
O1W Dy O1 C23 -45.2(5)
N5 Dy O1 C23 -147.0(4)
N3 Dy O1 C23 43.9(5)
N4 Dy O1 C23 122.4(5)
N1 Dy O1 C23 -54.5(5)
N2 Dy O1 C23 11.2(5)
N6 Dy O1 C23 -119.9(5)
N8 C25 O2 Dy 165.7(5)
C24 C25 O2 Dy -17.3(8)
O1 Dy O2 C25 165.1(5)
O3 Dy O2 C25 86.1(4)
O1W Dy O2 C25 -52.9(5)
N5 Dy O2 C25 38.2(5)
N3 Dy O2 C25 -60.9(4)
N4 Dy O2 C25 6.1(4)
N1 Dy O2 C25 -155.5(4)
N2 Dy O2 C25 -125.5(5)
N6 Dy O2 C25 116.6(4)
N9 C27 O3 Dy 146.7(4)
C26 C27 O3 Dy -36.4(6)
O2 Dy O3 C27 173.2(4)
O1 Dy O3 C27 96.9(4)
O1W Dy O3 C27 -48.6(5)
N5 Dy O3 C27 -49.2(4)
N3 Dy O3 C27 -146.1(4)
N4 Dy O3 C27 -116.0(4)
N1 Dy O3 C27 45.7(5)
N2 Dy O3 C27 124.6(4)
N6 Dy O3 C27 16.7(4)
